data_2202061
loop_
_publ_author_name
'Spek, Anthony L.'

_publ_section_title
Chloro(<i>P</i>-{2-[<i>N</i>-(2,6-diisopropylphenyl)iminomethyl]phenyl}-<i>P,P</i>-diphenylphosphine-\k^2^<i>N,P</i>)methylpalladium(II)
_journal_issue 3
_journal_name_full 'Acta Crystallographica Section E'
_journal_page_first m97
_journal_page_last m98
_journal_paper_doi 10.1107/S160053680300299X
_journal_volume 59
_journal_year 2003
_chemical_formula_iupac '[Pd (C H3) Cl (C31 H32 N1 P1)]'
_chemical_formula_moiety 'C32 H35 Cl N P Pd'
_chemical_formula_sum 'C32 H35 Cl N P Pd'
_chemical_formula_weight 606.45
_chemical_name_systematic
;
Chloro(P-{2-[N-(2,6-diisopropylphenyl)iminomethyl]phenyl}-
P,P-diphenylphosphine-\k^2^N,P)methylpalladium(II)
;
_space_group_IT_number 19
_symmetry_cell_setting orthorhombic
_symmetry_space_group_name_Hall 'P 2ac 2ab'
_symmetry_space_group_name_H-M 'P 21 21 21'
_atom_sites_solution_hydrogens geom
_atom_sites_solution_primary direct
_atom_sites_solution_secondary difmap
_cell_angle_alpha 90
_cell_angle_beta 90
_cell_angle_gamma 90
_cell_formula_units_Z 4
_cell_length_a 11.6099(7)
_cell_length_b 14.2132(8)
_cell_length_c 17.0508(10)
_cell_measurement_reflns_used 25
_cell_measurement_temperature 150
_cell_measurement_theta_max 13.7
_cell_measurement_theta_min 11.4
_cell_volume 2813.6(3)
_computing_cell_refinement 'SET4 (de Boer & Duisenberg, 1984)'
_computing_data_collection 'locally modified CAD-4 Software (Enraf-Nonius, 1989)'
_computing_data_reduction 'HELENA (Spek, 1997)'
_computing_molecular_graphics 'PLATON (Spek, 2002)'
_computing_publication_material PLATON
_computing_structure_refinement 'SHELXL97 (Sheldrick, 1997)'
_computing_structure_solution 'DIRDIF99 (Beurskens et al., 1999)'
_diffrn_ambient_temperature 150
_diffrn_measured_fraction_theta_full 1.000
_diffrn_measured_fraction_theta_max 1.000
_diffrn_measurement_device_type 'Enraf--Nonius TurboCAD-4'
_diffrn_measurement_method \w
_diffrn_radiation_monochromator graphite
_diffrn_radiation_source 'Rotating Anode'
_diffrn_radiation_type MoK\a
_diffrn_radiation_wavelength 0.71073
_diffrn_reflns_av_R_equivalents 0.0197
_diffrn_reflns_av_sigmaI/netI 0.0253
_diffrn_reflns_limit_h_max 15
_diffrn_reflns_limit_h_min 0
_diffrn_reflns_limit_k_max 18
_diffrn_reflns_limit_k_min -18
_diffrn_reflns_limit_l_max 0
_diffrn_reflns_limit_l_min -22
_diffrn_reflns_number 7202
_diffrn_reflns_reduction_process ' ?'
_diffrn_reflns_theta_full 27.44
_diffrn_reflns_theta_max 27.44
_diffrn_reflns_theta_min 1.87
_diffrn_standards_decay_% 0
_diffrn_standards_interval_time 60
_diffrn_standards_number 3
_exptl_absorpt_coefficient_mu 0.833
_exptl_absorpt_correction_type none
_exptl_crystal_colour yellow
_exptl_crystal_density_diffrn 1.432
_exptl_crystal_density_method 'Not Measured'
_exptl_crystal_description block
_exptl_crystal_F_000 1248
_exptl_crystal_size_max 0.50
_exptl_crystal_size_mid 0.38
_exptl_crystal_size_min 0.25
_refine_diff_density_max 0.248
_refine_diff_density_min -0.356
_refine_ls_abs_structure_details 'Flack (1983)'
_refine_ls_abs_structure_Flack -0.020(17)
_refine_ls_extinction_method none
_refine_ls_goodness_of_fit_ref 1.019
_refine_ls_hydrogen_treatment noref
_refine_ls_matrix_type full
_refine_ls_number_parameters 330
_refine_ls_number_reflns 6433
_refine_ls_number_restraints 0
_refine_ls_restrained_S_all 1.019
_refine_ls_R_factor_all 0.0247
_refine_ls_R_factor_gt 0.0227
_refine_ls_shift/su_max 0.004
_refine_ls_shift/su_mean 0.000
_refine_ls_structure_factor_coef Fsqd
_refine_ls_weighting_details 'calc w = 1/[\s^2^(Fo^2^)+(0.03P)^2^+0.663P] where P = (Fo^2^+2Fc^2^)/3'
_refine_ls_weighting_scheme calc
_refine_ls_wR_factor_gt 0.0526
_refine_ls_wR_factor_ref 0.0533
_reflns_number_gt 6164
_reflns_number_total 6433
_reflns_threshold_expression I>2\s(I)
_cod_data_source_file na6202.cif
_cod_data_source_block I
_cod_depositor_comments
;
The following automatic conversions were performed:
'_symmetry_cell_setting' value 'Orthorhombic' changed to 'orthorhombic'
according to '/home/saulius/struct/CIF-dictionaries/cif_core.dic'
dictionary named 'cif_core.dic' version 2.4.1 from 2010-06-29.

Automatic conversion script
Id: cif_fix_enum 1527 2010-12-29 10:47:43Z saulius 

The following automatic conversions were performed:

'_symmetry_cell_setting' value 'Orthorhombic' changed to
'orthorhombic' according to
/home/saulius/struct/CIF-dictionaries/cif_core.dic dictionary named
'cif_core.dic' version 2.4.1 from 2010-06-29.

Automatic conversion script
Id: cif_fix_values 1715 2011-07-08 13:25:40Z adriana 
;
_cod_database_code 2202061
_cod_database_fobs_code 2202061

loop_
_symmetry_equiv_pos_as_xyz
x,y,z
1/2-x,-y,1/2+z
1/2+x,1/2-y,-z
-x,1/2+y,1/2-z

loop_
_atom_site_aniso_label
_atom_site_aniso_U_11
_atom_site_aniso_U_22
_atom_site_aniso_U_33
_atom_site_aniso_U_12
_atom_site_aniso_U_13
_atom_site_aniso_U_23
Pd 0.01400(10) 0.01540(10) 0.01650(10) 0.00070(10) -0.00060(10) -0.00020(10)
Cl 0.0181(2) 0.0207(2) 0.0287(3) 0.0044(2) 0.0009(2) 0.0014(2)
P 0.0139(2) 0.0172(3) 0.0160(3) -0.0004(2) -0.0009(2) -0.0009(2)
N 0.0131(8) 0.0195(9) 0.0165(9) -0.0012(7) -0.0018(7) 0.0004(7)
C1 0.0188(10) 0.0222(10) 0.0261(11) -0.0014(8) -0.0028(10) 0.0016(10)
C2 0.0163(11) 0.0336(14) 0.0391(14) -0.0005(10) -0.0039(10) 0.0007(11)
C3 0.0159(11) 0.0353(14) 0.0400(16) 0.0013(10) 0.0097(10) 0.0063(11)
C4 0.0266(13) 0.0255(12) 0.0251(12) 0.0009(10) 0.0087(10) 0.0035(10)
C5 0.0197(10) 0.0213(10) 0.0215(11) 0.0016(8) 0.0007(10) 0.0023(10)
C6 0.0148(10) 0.0172(10) 0.0250(11) 0.0005(8) 0.0021(9) 0.0024(9)
C7 0.0217(11) 0.0297(12) 0.0280(11) -0.0025(11) -0.0034(11) -0.0039(9)
C8 0.0522(19) 0.0304(14) 0.0444(17) 0.0002(13) -0.0016(14) -0.0072(13)
C9 0.0431(16) 0.0336(15) 0.0317(14) 0.0034(13) -0.0102(13) 0.0006(12)
C10 0.0233(11) 0.0301(13) 0.0189(11) -0.0025(10) 0.0010(9) 0.0000(10)
C11 0.059(2) 0.0316(15) 0.0437(17) 0.0071(15) -0.0221(15) 0.0009(13)
C12 0.0519(17) 0.0310(15) 0.0485(17) 0.0062(14) -0.0164(14) -0.0101(14)
C13 0.0175(11) 0.0197(10) 0.0172(10) -0.0025(8) -0.0022(8) 0.0002(8)
C14 0.0174(10) 0.0199(10) 0.0141(9) 0.0023(7) -0.0030(9) -0.0010(9)
C15 0.0233(10) 0.0190(10) 0.0224(10) -0.0004(10) -0.0018(8) -0.0004(10)
C16 0.0309(13) 0.0202(11) 0.0228(11) 0.0076(9) -0.0010(9) -0.0032(9)
C17 0.0241(12) 0.0289(12) 0.0241(11) 0.0101(9) 0.0021(10) -0.0028(9)
C18 0.0173(10) 0.0259(12) 0.0217(11) 0.0012(9) -0.0019(8) 0.0002(9)
C19 0.0178(10) 0.0190(10) 0.0125(9) 0.0011(8) -0.0024(8) -0.0013(8)
C20 0.0160(9) 0.0187(9) 0.0183(9) 0.0002(9) 0.0014(7) -0.0005(9)
C21 0.0250(11) 0.0329(14) 0.0197(11) -0.0010(9) -0.0021(9) 0.0027(9)
C22 0.0341(14) 0.0330(13) 0.0250(12) 0.0034(11) 0.0049(10) 0.0062(11)
C23 0.0287(14) 0.0301(13) 0.0363(13) -0.0029(10) 0.0126(11) 0.0040(11)
C24 0.0209(12) 0.0406(14) 0.0363(13) -0.0100(11) 0.0004(10) -0.0022(11)
C25 0.0225(11) 0.0317(12) 0.0222(11) -0.0044(9) -0.0012(10) 0.0008(10)
C26 0.0156(9) 0.0250(10) 0.0168(10) -0.0027(8) -0.0001(8) -0.0016(9)
C27 0.0256(12) 0.0287(12) 0.0184(10) 0.0047(10) -0.0012(9) -0.0012(8)
C28 0.0413(15) 0.0368(15) 0.0229(12) 0.0086(12) -0.0071(11) 0.0065(11)
C29 0.0354(13) 0.0422(14) 0.0179(10) -0.0002(13) -0.0032(11) -0.0002(10)
C30 0.0324(12) 0.0352(14) 0.0235(11) 0.0009(12) -0.0020(9) -0.0085(12)
C31 0.0292(12) 0.0240(12) 0.0240(11) 0.0007(11) -0.0029(9) -0.0037(10)
C32 0.0195(11) 0.0140(10) 0.0424(15) -0.0004(8) 0.0076(10) 0.0039(9)

loop_
_atom_site_label
_atom_site_fract_x
_atom_site_fract_y
_atom_site_fract_z
_atom_site_U_iso_or_equiv
_atom_site_thermal_displace_type
_atom_site_calc_flag
_atom_site_refinement_flags
_atom_site_occupancy
_atom_site_type_symbol
Pd 0.873960(10) 0.829940(10) 0.814030(10) 0.01530(10) Uani . . 1.000 Pd
Cl 1.05758(4) 0.75817(4) 0.82169(3) 0.02250(10) Uani . . 1.000 Cl
P 0.70009(5) 0.88733(4) 0.79967(3) 0.0157(2) Uani . . 1.000 P
N 0.94508(15) 0.96822(13) 0.79045(10) 0.0164(5) Uani . . 1.000 N
C1 1.15263(17) 0.98326(15) 0.81402(15) 0.0224(6) Uani . . 1.000 C
C2 1.2644(2) 0.98254(19) 0.78401(16) 0.0297(8) Uani . . 1.000 C
C3 1.2846(2) 0.96643(19) 0.70540(16) 0.0304(8) Uani . . 1.000 C
C4 1.1947(2) 0.94793(18) 0.65562(15) 0.0257(7) Uani . . 1.000 C
C5 1.08125(18) 0.94766(15) 0.68206(15) 0.0208(6) Uani . . 1.000 C
C6 1.06255(19) 0.96761(15) 0.76160(13) 0.0190(6) Uani . . 1.000 C
C7 1.1318(2) 0.99878(17) 0.90170(13) 0.0265(7) Uani . . 1.000 C
C8 1.1572(3) 1.1005(2) 0.92354(18) 0.0423(10) Uani . . 1.000 C
C9 1.2028(3) 0.9321(2) 0.95318(16) 0.0361(9) Uani . . 1.000 C
C10 0.9818(2) 0.92706(18) 0.62728(14) 0.0241(7) Uani . . 1.000 C
C11 0.9552(3) 1.0107(2) 0.57421(18) 0.0448(10) Uani . . 1.000 C
C12 1.0014(3) 0.8389(2) 0.57952(18) 0.0438(9) Uani . . 1.000 C
C13 0.89748(18) 1.04929(16) 0.79197(12) 0.0181(6) Uani . . 1.000 C
C14 0.78110(17) 1.07276(14) 0.81959(13) 0.0171(6) Uani . . 1.000 C
C15 0.76394(19) 1.16845(18) 0.83472(12) 0.0216(6) Uani . . 1.000 C
C16 0.6594(2) 1.20108(17) 0.86325(14) 0.0246(7) Uani . . 1.000 C
C17 0.5706(2) 1.13899(17) 0.87600(14) 0.0257(7) Uani . . 1.000 C
C18 0.58566(19) 1.04415(17) 0.85984(13) 0.0216(6) Uani . . 1.000 C
C19 0.68969(18) 1.00947(15) 0.83116(11) 0.0164(6) Uani . . 1.000 C
C20 0.57889(17) 0.82961(17) 0.84660(12) 0.0177(5) Uani . . 1.000 C
C21 0.5869(2) 0.81068(18) 0.92686(14) 0.0259(7) Uani . . 1.000 C
C22 0.4980(2) 0.76623(19) 0.96563(15) 0.0307(8) Uani . . 1.000 C
C23 0.3999(2) 0.74011(19) 0.92445(16) 0.0317(8) Uani . . 1.000 C
C24 0.3913(2) 0.7582(2) 0.84544(15) 0.0326(8) Uani . . 1.000 C
C25 0.4807(2) 0.80271(17) 0.80625(15) 0.0255(7) Uani . . 1.000 C
C26 0.66257(17) 0.89558(16) 0.69545(13) 0.0191(6) Uani . . 1.000 C
C27 0.6107(2) 0.97410(17) 0.66271(13) 0.0242(7) Uani . . 1.000 C
C28 0.5883(2) 0.9775(2) 0.58237(15) 0.0337(8) Uani . . 1.000 C
C29 0.6180(2) 0.90189(19) 0.53550(13) 0.0318(7) Uani . . 1.000 C
C30 0.6692(2) 0.8235(2) 0.56746(14) 0.0304(7) Uani . . 1.000 C
C31 0.6913(2) 0.82016(18) 0.64728(13) 0.0257(7) Uani . . 1.000 C
C32 0.8049(2) 0.69922(15) 0.83237(16) 0.0253(7) Uani . . 1.000 C
H2 1.32620 0.99310 0.81750 0.0360 Uiso calc R 1.000 H
H3 1.35950 0.96810 0.68610 0.0360 Uiso calc R 1.000 H
H4 1.20980 0.93530 0.60310 0.0310 Uiso calc R 1.000 H
H7 1.05020 0.98680 0.91230 0.0320 Uiso calc R 1.000 H
H8A 1.23760 1.11320 0.91570 0.0640 Uiso calc R 1.000 H
H8B 1.13780 1.11070 0.97760 0.0640 Uiso calc R 1.000 H
H8C 1.11230 1.14170 0.89110 0.0640 Uiso calc R 1.000 H
H9A 1.28320 0.94530 0.94640 0.0540 Uiso calc R 1.000 H
H9B 1.18750 0.86820 0.93820 0.0540 Uiso calc R 1.000 H
H9C 1.18210 0.94100 1.00720 0.0540 Uiso calc R 1.000 H
H10 0.91360 0.91610 0.65990 0.0290 Uiso calc R 1.000 H
H11A 1.01760 1.01980 0.53810 0.0670 Uiso calc R 1.000 H
H11B 0.94570 1.06620 0.60560 0.0670 Uiso calc R 1.000 H
H11C 0.88550 0.99870 0.54560 0.0670 Uiso calc R 1.000 H
H12A 1.06870 0.84680 0.54740 0.0660 Uiso calc R 1.000 H
H12B 0.93570 0.82760 0.54670 0.0660 Uiso calc R 1.000 H
H12C 1.01230 0.78640 0.61410 0.0660 Uiso calc R 1.000 H
H13 0.94160 1.09920 0.77350 0.0220 Uiso calc R 1.000 H
H15 0.82350 1.21080 0.82550 0.0260 Uiso calc R 1.000 H
H16 0.64950 1.26480 0.87370 0.0300 Uiso calc R 1.000 H
H17 0.50060 1.16050 0.89540 0.0310 Uiso calc R 1.000 H
H18 0.52490 1.00270 0.86840 0.0260 Uiso calc R 1.000 H
H21 0.65270 0.82820 0.95430 0.0310 Uiso calc R 1.000 H
H22 0.50370 0.75380 1.01900 0.0370 Uiso calc R 1.000 H
H23 0.33970 0.71020 0.95040 0.0380 Uiso calc R 1.000 H
H24 0.32540 0.74060 0.81820 0.0390 Uiso calc R 1.000 H
H25 0.47480 0.81450 0.75280 0.0310 Uiso calc R 1.000 H
H27 0.59070 1.02480 0.69440 0.0290 Uiso calc R 1.000 H
H28 0.55360 1.03030 0.56050 0.0400 Uiso calc R 1.000 H
H29 0.60320 0.90410 0.48190 0.0380 Uiso calc R 1.000 H
H30 0.68890 0.77300 0.53560 0.0360 Uiso calc R 1.000 H
H31 0.72560 0.76700 0.66880 0.0310 Uiso calc R 1.000 H
H32A 0.72650 0.69840 0.81450 0.0380 Uiso calc R 1.000 H
H32B 0.80720 0.68470 0.88730 0.0380 Uiso calc R 1.000 H
H32C 0.84870 0.65320 0.80390 0.0380 Uiso calc R 1.000 H

loop_
_atom_type_symbol
_atom_type_description
_atom_type_scat_dispersion_real
_atom_type_scat_dispersion_imag
_atom_type_scat_source
Pd Pd -0.9988 1.0072 'International Tables Vol C Tables 4.2.6.8 and 6.1.1.4'
P P 0.1023 0.0942 'International Tables Vol C Tables 4.2.6.8 and 6.1.1.4'
N N 0.0061 0.0033 'International Tables Vol C Tables 4.2.6.8 and 6.1.1.4'
Cl Cl 0.1484 0.1585 'International Tables Vol C Tables 4.2.6.8 and 6.1.1.4'
H H 0.0000 0.0000 'International Tables Vol C Tables 4.2.6.8 and 6.1.1.4'
C C 0.0033 0.0016 'International Tables Vol C Tables 4.2.6.8 and 6.1.1.4'

loop_
_geom_angle_atom_site_label_1
_geom_angle_atom_site_label_2
_geom_angle_atom_site_label_3
_geom_angle
_geom_angle_publ_flag
Cl Pd P 175.19(2) yes
Cl Pd N 93.32(5) yes
Cl Pd C32 87.32(7) yes
P Pd N 89.58(5) yes
P Pd C32 89.66(7) yes
N Pd C32 178.03(9) yes
Pd P C19 112.52(7) yes
Pd P C20 119.79(8) yes
Pd P C26 110.55(7) yes
C19 P C20 104.45(10) yes
C19 P C26 102.07(10) yes
C20 P C26 105.79(9) yes
Pd N C6 114.55(13) yes
Pd N C13 130.42(15) yes
C6 N C13 114.77(18) yes
C2 C1 C6 117.5(2) no
C2 C1 C7 120.4(2) no
C6 C1 C7 122.07(19) no
C1 C2 C3 121.0(2) no
C2 C3 C4 120.3(2) no
C3 C4 C5 121.4(2) no
C4 C5 C6 117.3(2) no
C4 C5 C10 121.5(2) no
C6 C5 C10 121.18(19) no
N C6 C1 119.17(19) yes
N C6 C5 118.35(19) yes
C1 C6 C5 122.4(2) no
C1 C7 C8 110.2(2) no
C1 C7 C9 112.7(2) no
C8 C7 C9 110.1(2) no
C5 C10 C11 111.7(2) no
C5 C10 C12 112.2(2) no
C11 C10 C12 110.9(2) no
N C13 C14 127.5(2) yes
C13 C14 C15 114.26(18) no
C13 C14 C19 126.46(19) no
C15 C14 C19 119.28(19) no
C14 C15 C16 121.0(2) no
C15 C16 C17 119.8(2) no
C16 C17 C18 119.9(2) no
C17 C18 C19 121.5(2) no
P C19 C14 121.25(15) yes
P C19 C18 119.88(17) yes
C14 C19 C18 118.5(2) no
P C20 C21 117.85(16) yes
P C20 C25 122.95(17) yes
C21 C20 C25 119.2(2) no
C20 C21 C22 120.5(2) no
C21 C22 C23 119.6(2) no
C22 C23 C24 120.3(2) no
C23 C24 C25 120.2(2) no
C20 C25 C24 120.2(2) no
P C26 C27 123.04(17) yes
P C26 C31 117.78(17) yes
C27 C26 C31 119.1(2) no
C26 C27 C28 120.3(2) no
C27 C28 C29 119.6(2) no
C28 C29 C30 120.6(2) no
C29 C30 C31 119.8(2) no
C26 C31 C30 120.6(2) no
C1 C2 H2 119.45 no
C3 C2 H2 119.51 no
C2 C3 H3 119.89 no
C4 C3 H3 119.85 no
C3 C4 H4 119.32 no
C5 C4 H4 119.32 no
C1 C7 H7 107.94 no
C8 C7 H7 107.91 no
C9 C7 H7 107.89 no
C7 C8 H8A 109.45 no
C7 C8 H8B 109.45 no
C7 C8 H8C 109.48 no
H8A C8 H8B 109.48 no
H8A C8 H8C 109.46 no
H8B C8 H8C 109.51 no
C7 C9 H9A 109.48 no
C7 C9 H9B 109.46 no
C7 C9 H9C 109.47 no
H9A C9 H9B 109.46 no
H9A C9 H9C 109.48 no
H9B C9 H9C 109.48 no
C5 C10 H10 107.27 no
C11 C10 H10 107.27 no
C12 C10 H10 107.19 no
C10 C11 H11A 109.44 no
C10 C11 H11B 109.45 no
C10 C11 H11C 109.48 no
H11A C11 H11B 109.50 no
H11A C11 H11C 109.53 no
H11B C11 H11C 109.42 no
C10 C12 H12A 109.43 no
C10 C12 H12B 109.47 no
C10 C12 H12C 109.48 no
H12A C12 H12B 109.49 no
H12A C12 H12C 109.51 no
H12B C12 H12C 109.46 no
N C13 H13 116.27 no
C14 C13 H13 116.23 no
C14 C15 H15 119.49 no
C16 C15 H15 119.56 no
C15 C16 H16 120.05 no
C17 C16 H16 120.15 no
C16 C17 H17 120.07 no
C18 C17 H17 120.05 no
C17 C18 H18 119.25 no
C19 C18 H18 119.22 no
C20 C21 H21 119.72 no
C22 C21 H21 119.77 no
C21 C22 H22 120.21 no
C23 C22 H22 120.18 no
C22 C23 H23 119.87 no
C24 C23 H23 119.80 no
C23 C24 H24 119.94 no
C25 C24 H24 119.87 no
C20 C25 H25 119.87 no
C24 C25 H25 119.97 no
C26 C27 H27 119.90 no
C28 C27 H27 119.80 no
C27 C28 H28 120.17 no
C29 C28 H28 120.23 no
C28 C29 H29 119.69 no
C30 C29 H29 119.76 no
C29 C30 H30 120.05 no
C31 C30 H30 120.16 no
C26 C31 H31 119.74 no
C30 C31 H31 119.66 no
Pd C32 H32A 109.50 no
Pd C32 H32B 109.48 no
Pd C32 H32C 109.48 no
H32A C32 H32B 109.49 no
H32A C32 H32C 109.48 no
H32B C32 H32C 109.40 no

loop_
_geom_bond_atom_site_label_1
_geom_bond_atom_site_label_2
_geom_bond_site_symmetry_1
_geom_bond_site_symmetry_2
_geom_bond_distance
_geom_bond_publ_flag
Pd Cl . . 2.3668(5) yes
Pd P . . 2.1910(6) yes
Pd N . . 2.1694(18) yes
Pd C32 . . 2.048(2) yes
P C19 . . 1.821(2) yes
P C20 . . 1.815(2) yes
P C26 . . 1.833(2) yes
N C6 . . 1.450(3) yes
N C13 . . 1.278(3) yes
C1 C2 . . 1.395(3) no
C1 C6 . . 1.394(3) no
C1 C7 . . 1.530(3) no
C2 C3 . . 1.380(4) no
C3 C4 . . 1.371(3) no
C4 C5 . . 1.392(3) no
C5 C6 . . 1.402(3) no
C5 C10 . . 1.514(3) no
C7 C8 . . 1.522(4) no
C7 C9 . . 1.532(4) no
C10 C11 . . 1.526(4) no
C10 C12 . . 1.512(4) no
C13 C14 . . 1.469(3) no
C14 C15 . . 1.399(3) no
C14 C19 . . 1.405(3) no
C15 C16 . . 1.387(3) no
C16 C17 . . 1.374(3) no
C17 C18 . . 1.387(3) no
C18 C19 . . 1.393(3) no
C20 C21 . . 1.398(3) no
C20 C25 . . 1.385(3) no
C21 C22 . . 1.379(3) no
C22 C23 . . 1.389(3) no
C23 C24 . . 1.375(4) no
C24 C25 . . 1.387(3) no
C26 C27 . . 1.386(3) no
C26 C31 . . 1.391(3) no
C27 C28 . . 1.395(3) no
C28 C29 . . 1.383(4) no
C29 C30 . . 1.375(4) no
C30 C31 . . 1.386(3) no
C2 H2 . . 0.9292 no
C3 H3 . . 0.9301 no
C4 H4 . . 0.9300 no
C7 H7 . . 0.9794 no
C8 H8A . . 0.9601 no
C8 H8B . . 0.9599 no
C8 H8C . . 0.9595 no
C9 H9A . . 0.9591 no
C9 H9B . . 0.9600 no
C9 H9C . . 0.9603 no
C10 H10 . . 0.9801 no
C11 H11A . . 0.9595 no
C11 H11B . . 0.9596 no
C11 H11C . . 0.9601 no
C12 H12A . . 0.9608 no
C12 H12B . . 0.9596 no
C12 H12C . . 0.9594 no
C13 H13 . . 0.9299 no
C15 H15 . . 0.9302 no
C16 H16 . . 0.9302 no
C17 H17 . . 0.9292 no
C18 H18 . . 0.9306 no
C21 H21 . . 0.9298 no
C22 H22 . . 0.9294 no
C23 H23 . . 0.9300 no
C24 H24 . . 0.9293 no
C25 H25 . . 0.9292 no
C27 H27 . . 0.9301 no
C28 H28 . . 0.9298 no
C29 H29 . . 0.9305 no
C30 H30 . . 0.9288 no
C31 H31 . . 0.9296 no
C32 H32A . . 0.9599 no
C32 H32B . . 0.9594 no
C32 H32C . . 0.9602 no

loop_
_geom_contact_atom_site_label_1
_geom_contact_atom_site_label_2
_geom_contact_distance
_geom_contact_site_symmetry_2
_geom_contact_publ_flag
Pd C7 4.118(2) . no
Pd C10 3.689(2) . no
Pd H7 3.4591 . no
Pd H10 2.9356 . no
Pd H21 3.5100 . no
Pd H31 3.1462 . no
Pd H22 3.4338 3_567 no
Cl C1 3.387(2) . no
Cl C5 3.605(2) . no
Cl C13 3.584(2) 4_746 no
Cl C15 3.610(2) 4_746 no
Cl H22 2.7926 3_567 no
Cl H9B 2.9440 . no
Cl H24 3.1199 1_655 no
Cl H11B 2.9972 4_746 no
Cl H13 2.7820 4_746 no
Cl H15 2.9425 4_746 no
N H7 2.4240 . no
N H10 2.3743 . no
C1 Cl 3.387(2) . no
C3 C32 3.527(3) 4_756 no
C4 C32 3.578(3) 4_756 no
C5 Cl 3.605(2) . no
C7 Pd 4.118(2) . no
C7 C13 3.379(3) . no
C9 C23 3.595(4) 1_655 no
C10 C13 3.444(3) . no
C10 Pd 3.689(2) . no
C12 C17 3.583(4) 2_674 no
C13 C10 3.444(3) . no
C13 Cl 3.584(2) 4_756 no
C13 C7 3.379(3) . no
C15 Cl 3.610(2) 4_756 no
C17 C12 3.583(4) 2_675 no
C18 C27 3.518(3) . no
C18 C21 3.510(3) . no
C21 C18 3.510(3) . no
C21 C32 3.393(3) . no
C23 C9 3.595(4) 1_455 no
C27 C18 3.518(3) . no
C32 C4 3.578(3) 4_746 no
C32 C21 3.393(3) . no
C32 C3 3.527(3) 4_746 no
C1 H13 3.0324 . no
C2 H8A 2.9304 . no
C2 H9A 2.8275 . no
C3 H32C 3.0769 4_756 no
C4 H12A 2.7588 . no
C4 H32C 3.0401 4_756 no
C4 H11A 3.0473 . no
C5 H32C 3.0419 4_756 no
C6 H32C 3.0442 4_756 no
C8 H2 3.0739 . no
C9 H2 2.8559 . no
C12 H4 2.8094 . no
C13 H10 2.9478 . no
C13 H7 2.8535 . no
C14 H29 3.0938 2_675 no
C15 H24 2.9876 4_656 no
C16 H25 2.9903 4_656 no
C17 H12B 2.9500 2_675 no
C18 H27 2.8349 . no
C19 H27 2.6088 . no
C20 H18 2.5658 . no
C20 H32A 2.5912 . no
C21 H18 2.9934 . no
C21 H32A 2.9739 . no
C23 H9B 3.0741 1_455 no
C23 H28 3.0414 4_646 no
C25 H18 3.0767 . no
C26 H25 2.6527 . no
C26 H10 2.9911 . no
C27 H3 2.9448 1_455 no
C31 H10 2.9269 . no
C31 H25 3.0922 . no
C32 H31 3.0910 . no
H2 C8 3.0739 . no
H2 C9 2.8559 . no
H2 H9A 2.3540 . no
H2 H18 2.4685 1_655 no
H3 C27 2.9448 1_655 no
H4 C12 2.8094 . no
H4 H12A 2.2733 . no
H7 Pd 3.4591 . no
H7 N 2.4240 . no
H7 C13 2.8535 . no
H8A C2 2.9304 . no
H8A H9A 2.4998 . no
H8A H30 2.5644 4_756 no
H8B H9C 2.5173 . no
H8C H12C 2.5160 4_756 no
H9A C2 2.8275 . no
H9A H2 2.3540 . no
H9A H8A 2.4998 . no
H9B Cl 2.9440 . no
H9B C23 3.0741 1_655 no
H9C H8B 2.5173 . no
H10 Pd 2.9356 . no
H10 N 2.3743 . no
H10 C13 2.9478 . no
H10 C26 2.9911 . no
H10 C31 2.9269 . no
H11A C4 3.0473 . no
H11A H12A 2.5344 . no
H11B Cl 2.9972 4_756 no
H11C H12B 2.5008 . no
H12A C4 2.7588 . no
H12A H4 2.2733 . no
H12A H11A 2.5344 . no
H12B H11C 2.5008 . no
H12B C17 2.9500 2_674 no
H12C H8C 2.5160 4_746 no
H12C H15 2.4185 4_746 no
H13 C1 3.0324 . no
H13 H15 2.2764 . no
H13 Cl 2.7820 4_756 no
H15 H13 2.2764 . no
H15 Cl 2.9425 4_756 no
H15 H12C 2.4185 4_756 no
H18 C20 2.5658 . no
H18 C21 2.9934 . no
H18 C25 3.0767 . no
H18 H2 2.4685 1_455 no
H21 Pd 3.5100 . no
H22 Pd 3.4338 3_467 no
H22 Cl 2.7926 3_467 no
H24 Cl 3.1199 1_455 no
H24 C15 2.9876 4_646 no
H25 C26 2.6527 . no
H25 C31 3.0922 . no
H25 C16 2.9903 4_646 no
H27 C18 2.8349 . no
H27 C19 2.6088 . no
H28 C23 3.0414 4_656 no
H29 C14 3.0938 2_674 no
H30 H8A 2.5644 4_746 no
H31 Pd 3.1462 . no
H31 C32 3.0910 . no
H32A C20 2.5912 . no
H32A C21 2.9739 . no
H32C C3 3.0769 4_746 no
H32C C4 3.0401 4_746 no
H32C C5 3.0419 4_746 no
H32C C6 3.0442 4_746 no

loop_
_geom_hbond_atom_site_label_D
_geom_hbond_atom_site_label_H
_geom_hbond_atom_site_label_A
_geom_hbond_site_symmetry_A
_geom_hbond_distance_DH
_geom_hbond_distance_HA
_geom_hbond_distance_DA
_geom_hbond_angle_DHA
_geom_hbond_publ_flag
C7 H7 N . 0.98 2.42 2.913(3) 110 no
C10 H10 N . 0.98 2.37 2.875(3) 111 no
C13 H13 Cl 4_756 0.93 2.78 3.584(2) 145 yes
C22 H22 Cl 3_467 0.93 2.79 3.708(3) 169 yes

loop_
_geom_torsion_atom_site_label_1
_geom_torsion_atom_site_label_2
_geom_torsion_atom_site_label_3
_geom_torsion_atom_site_label_4
_geom_torsion
_geom_torsion_publ_flag
N Pd P C19 -32.28(8) no
N Pd P C20 -155.55(10) no
N Pd P C26 81.12(9) no
C32 Pd P C19 149.54(10) no
C32 Pd P C20 26.26(11) no
C32 Pd P C26 -97.06(11) no
Cl Pd N C6 19.66(14) no
Cl Pd N C13 -166.58(18) no
P Pd N C6 -156.49(14) no
P Pd N C13 17.27(18) no
P Pd C32 H32A 16.75 no
P Pd C32 H32B -103.29 no
P Pd C32 H32C 136.78 no
Cl Pd C32 H32B 80.46 no
Cl Pd C32 H32C -39.47 no
Cl Pd C32 H32A -159.50 no
C20 P C19 C18 -19.52(19) no
C26 P C19 C14 -82.71(18) no
C19 P C20 C21 -75.3(2) no
C19 P C20 C25 105.7(2) no
C26 P C20 C21 177.41(19) no
C26 P C20 C25 -1.6(2) no
C26 P C19 C18 90.50(18) no
Pd P C20 C21 51.8(2) no
Pd P C20 C25 -127.24(18) no
Pd P C19 C14 35.79(18) no
Pd P C19 C18 -150.99(15) no
C20 P C19 C14 167.26(17) no
C20 P C26 C31 -88.06(19) no
C20 P C26 C27 94.0(2) no
Pd P C26 C31 43.04(19) no
C19 P C26 C27 -15.0(2) no
Pd P C26 C27 -134.89(17) no
C19 P C26 C31 162.94(17) no
C13 N C6 C1 87.4(2) no
C13 N C6 C5 -95.0(2) no
Pd N C6 C5 79.8(2) no
Pd N C6 C1 -97.9(2) no
Pd N C13 C14 7.8(3) no
C6 N C13 C14 -178.5(2) no
Pd N C13 H13 -172.30 no
C6 N C13 H13 1.45 no
C6 C1 C2 C3 -0.3(4) no
C7 C1 C2 C3 178.5(2) no
C2 C1 C6 C5 2.7(3) no
C7 C1 C6 N 1.5(3) no
C2 C1 C6 N -179.7(2) no
C7 C1 C6 C5 -176.0(2) no
C2 C1 C7 C8 71.4(3) no
C2 C1 C7 C9 -52.0(3) no
C6 C1 C7 C8 -109.9(3) no
C6 C1 C7 C9 126.7(2) no
C1 C2 C3 C4 -2.0(4) no
C2 C3 C4 C5 2.0(4) no
C3 C4 C5 C10 -179.9(2) no
C3 C4 C5 C6 0.4(4) no
C4 C5 C6 C1 -2.8(3) no
C10 C5 C6 N -0.1(3) no
C4 C5 C6 N 179.7(2) no
C4 C5 C10 C11 -75.7(3) no
C4 C5 C10 C12 49.6(3) no
C10 C5 C6 C1 177.5(2) no
C6 C5 C10 C11 104.1(3) no
C6 C5 C10 C12 -130.7(2) no
N C13 C14 C15 163.0(2) no
N C13 C14 C19 -17.2(4) no
C15 C14 C19 P 171.30(16) no
C13 C14 C15 C16 -178.2(2) no
C19 C14 C15 C16 2.1(3) no
C13 C14 C19 P -8.4(3) no
C15 C14 C19 C18 -2.0(3) no
C13 C14 C19 C18 178.3(2) no
C14 C15 C16 C17 -0.8(3) no
C15 C16 C17 C18 -0.4(4) no
C16 C17 C18 C19 0.4(3) no
C17 C18 C19 C14 0.8(3) no
C17 C18 C19 P -172.59(18) no
P C20 C21 C22 -179.4(2) no
C25 C20 C21 C22 -0.3(4) no
P C20 C25 C24 179.5(2) no
C21 C20 C25 C24 0.5(4) no
C20 C21 C22 C23 0.0(4) no
C21 C22 C23 C24 0.1(4) no
C22 C23 C24 C25 0.0(4) no
C23 C24 C25 C20 -0.3(4) no
C31 C26 C27 C28 -0.4(3) no
P C26 C31 C30 -177.57(18) no
C27 C26 C31 C30 0.4(3) no
P C26 C27 C28 177.53(18) no
C26 C27 C28 C29 0.1(4) no
C27 C28 C29 C30 0.1(4) no
C28 C29 C30 C31 0.0(4) no
C29 C30 C31 C26 -0.2(4) no
